data_7035525
loop_
_publ_author_name
'Sequeira, Gail M.'
'Tan, Wayne Y.'
'Moore, Evan G.'

_publ_section_title
;
 Structural features and near infra-red (NIR) luminescence of isomeric
 Yb(iii) bipyridyl-N,N'-dioxide coordination polymers.
;
_journal_issue 29
_journal_name_full 'Dalton transactions (Cambridge, England : 2003)'
_journal_page_first 13378
_journal_page_last 13383
_journal_paper_doi 10.1039/c5dt01875g
_journal_volume 44
_journal_year 2015
_chemical_formula_moiety 'Yb2, 2(C10 H8 N2 O2), 6(NO3), 2(C H4 O)'
_chemical_formula_sum 'C22 H24 N10 O24 Yb2'
_chemical_formula_weight 1158.57
_space_group_crystal_system monoclinic
_space_group_IT_number 15
_space_group_name_Hall '-C 2yc'
_space_group_name_H-M_alt 'C 1 2/c 1'
_symmetry_space_group_name_Hall '-C 2yc'
_symmetry_space_group_name_H-M 'C 1 2/c 1'
_atom_sites_solution_hydrogens geom
_audit_creation_method SHELXL-2014/7
_audit_update_record
;
2015-05-15 deposited with the CCDC.
2015-06-24 downloaded from the CCDC.
;
_cell_angle_alpha 90
_cell_angle_beta 124.9660(10)
_cell_angle_gamma 90
_cell_formula_units_Z 4
_cell_length_a 34.4809(13)
_cell_length_b 7.8110(17)
_cell_length_c 15.8568(6)
_cell_measurement_reflns_used 7184
_cell_measurement_temperature 190(2)
_cell_measurement_theta_max 62.4780
_cell_measurement_theta_min 3.1170
_cell_volume 3499.8(8)
_computing_cell_refinement
;
CrysAlisPro, Agilent Technologies,
Version 1.171.36.24 (release 03-12-2012 CrysAlis171 .NET)
(compiled Dec  3 2012,18:21:49)
;
_computing_data_collection
;
CrysAlisPro, Agilent Technologies,
Version 1.171.36.24 (release 03-12-2012 CrysAlis171 .NET)
(compiled Dec  3 2012,18:21:49)
;
_computing_data_reduction
;
CrysAlisPro, Agilent Technologies,
Version 1.171.36.24 (release 03-12-2012 CrysAlis171 .NET)
(compiled Dec  3 2012,18:21:49)
;
_computing_molecular_graphics 'ORTEP-3 (Farrugia, 1997), WINGX-32 (Farrugia, 1999)'
_computing_publication_material 'enCIFer 1.0 (CCDC, 2003)'
_computing_structure_refinement 'SHELXL-2014/7 (Sheldrick, 2014)'
_computing_structure_solution 'SIR-97 (Altomare et. al., 1999)'
_diffrn_ambient_temperature 190(2)
_diffrn_detector_area_resol_mean 16.0696
_diffrn_measured_fraction_theta_full 0.994
_diffrn_measured_fraction_theta_max 0.994
_diffrn_measurement_device_type 'Xcalibur, Sapphire3, Gemini ultra'
_diffrn_measurement_method '\w scans'
_diffrn_radiation_source 'Enhance Ultra (Cu) X-ray Source'
_diffrn_radiation_type CuK\a
_diffrn_radiation_wavelength 1.5418
_diffrn_reflns_av_R_equivalents 0.0359
_diffrn_reflns_av_unetI/netI 0.0274
_diffrn_reflns_laue_measured_fraction_full 0.994
_diffrn_reflns_laue_measured_fraction_max 0.994
_diffrn_reflns_limit_h_max 39
_diffrn_reflns_limit_h_min -33
_diffrn_reflns_limit_k_max 8
_diffrn_reflns_limit_k_min -8
_diffrn_reflns_limit_l_max 11
_diffrn_reflns_limit_l_min -18
_diffrn_reflns_number 11026
_diffrn_reflns_point_group_measured_fraction_full 0.994
_diffrn_reflns_point_group_measured_fraction_max 0.994
_diffrn_reflns_theta_full 62.494
_diffrn_reflns_theta_max 62.494
_diffrn_reflns_theta_min 3.128
_exptl_absorpt_coefficient_mu 10.631
_exptl_absorpt_correction_T_max 1.00000
_exptl_absorpt_correction_T_min 0.52678
_exptl_absorpt_correction_type multi-scan
_exptl_absorpt_process_details
;
CrysAlisPro, Agilent Technologies,
Version 1.171.36.28 (release 01-02-2013 CrysAlis171 .NET)
(compiled Feb  1 2013,16:14:44)
Empirical absorption correction using spherical harmonics,
 implemented in SCALE3 ABSPACK scaling algorithm.
;
_exptl_crystal_colour colourless
_exptl_crystal_density_diffrn 2.195
_exptl_crystal_description block
_exptl_crystal_F_000 2224
_exptl_crystal_size_max 0.38
_exptl_crystal_size_mid 0.21
_exptl_crystal_size_min 0.19
_refine_diff_density_max 0.707
_refine_diff_density_min -1.078
_refine_diff_density_rms 0.095
_refine_ls_extinction_method none
_refine_ls_goodness_of_fit_ref 1.035
_refine_ls_hydrogen_treatment constr
_refine_ls_matrix_type full
_refine_ls_number_parameters 287
_refine_ls_number_reflns 2772
_refine_ls_number_restraints 1
_refine_ls_restrained_S_all 1.036
_refine_ls_R_factor_all 0.0266
_refine_ls_R_factor_gt 0.0245
_refine_ls_shift/su_max 0.002
_refine_ls_shift/su_mean 0.000
_refine_ls_structure_factor_coef Fsqd
_refine_ls_weighting_details 'w=1/[\s^2^(Fo^2^)+(0.0374P)^2^+6.4235P] where P=(Fo^2^+2Fc^2^)/3'
_refine_ls_weighting_scheme calc
_refine_ls_wR_factor_gt 0.0630
_refine_ls_wR_factor_ref 0.0652
_reflns_Friedel_coverage 0.000
_reflns_number_gt 2566
_reflns_number_total 2772
_reflns_threshold_expression 'I > 2\s(I)'
_cod_data_source_file c5dt01875g2.cif
_cod_data_source_block shelx
_cod_depositor_comments 'Adding full bibliography for 7035522--7035525.cif.'
_cod_database_code 7035525
_shelx_shelxl_version_number 2014/7
_shelx_space_group_comment
;
The symmetry employed for this shelxl refinement is uniquely defined
by the following loop, which should always be used as a source of
symmetry information in preference to the above space-group names.
They are only intended as comments.
;

loop_
_space_group_symop_operation_xyz
'x, y, z'
'-x, y, -z+1/2'
'x+1/2, y+1/2, z'
'-x+1/2, y+1/2, -z+1/2'
'-x, -y, -z'
'x, -y, z-1/2'
'-x+1/2, -y+1/2, -z'
'x+1/2, -y+1/2, z-1/2'

loop_
_atom_site_label
_atom_site_type_symbol
_atom_site_fract_x
_atom_site_fract_y
_atom_site_fract_z
_atom_site_U_iso_or_equiv
_atom_site_adp_type
_atom_site_occupancy
_atom_site_site_symmetry_order
_atom_site_calc_flag
_atom_site_refinement_flags_posn
_atom_site_refinement_flags_adp
_atom_site_refinement_flags_occupancy
_atom_site_disorder_assembly
_atom_site_disorder_group
N4 N 0.29998(11) 0.0583(4) 0.5938(2) 0.0338(7) Uani 1 1 d . . . . .
O10 O 0.34030(10) 0.1161(5) 0.6740(2) 0.0506(8) Uani 1 1 d . . . . .
O6 O 0.28386(10) -0.2354(4) 0.7890(2) 0.0472(7) Uani 1 1 d . . . . .
C1 C 0.26077(13) 0.0572(5) 0.5931(3) 0.0313(8) Uani 1 1 d . . . . .
H1 H 0.2626 0.0932 0.6525 0.038 Uiso 1 1 calc R U . . .
C2 C 0.21797(13) 0.0044(5) 0.5070(3) 0.0306(8) Uani 1 1 d . . . . .
C8 C 0.17611(13) -0.0740(5) 0.5874(3) 0.0300(8) Uani 1 1 d . . . . .
H8 H 0.2046 -0.1239 0.6430 0.036 Uiso 1 1 calc R U . . .
C7 C 0.13305(14) 0.0738(5) 0.4272(3) 0.0367(9) Uani 1 1 d . . . . .
H7 H 0.1314 0.1244 0.3707 0.044 Uiso 1 1 calc R U . . .
C6 C 0.17510(12) 0.0014(5) 0.5077(3) 0.0305(8) Uani 1 1 d . . . . .
C4 C 0.25644(15) -0.0379(6) 0.4223(3) 0.0422(10) Uani 1 1 d . . . . .
H4 H 0.2553 -0.0688 0.3630 0.051 Uiso 1 1 calc R U . . .
C5 C 0.21566(15) -0.0409(6) 0.4191(3) 0.0391(9) Uani 1 1 d . . . . .
H5 H 0.1864 -0.0732 0.3579 0.047 Uiso 1 1 calc R U . . .
C3 C 0.29845(14) 0.0089(6) 0.5101(3) 0.0379(9) Uani 1 1 d . . . . .
H3 H 0.3266 0.0069 0.5125 0.046 Uiso 1 1 calc R U . . .
N5 N 0.13697(11) -0.0777(4) 0.5872(2) 0.0271(7) Uani 1 1 d . . . . .
C11 C 0.09644(13) -0.0042(5) 0.5111(3) 0.0350(9) Uani 1 1 d . . . . .
H11 H 0.0696 -0.0046 0.5135 0.042 Uiso 1 1 calc R U . . .
C10 C 0.09376(14) 0.0717(5) 0.4296(3) 0.0385(10) Uani 1 1 d . . . . .
H10 H 0.0650 0.1223 0.3753 0.046 Uiso 1 1 calc R U . . .
O11 O 0.13893(8) -0.1556(3) 0.66425(18) 0.0320(6) Uani 1 1 d . . . . .
N3 N 0.4303(2) -0.0054(7) 1.0555(4) 0.0394(16) Uani 0.803(16) 1 d . . P A 1
O9 O 0.4495(3) -0.0468(6) 1.1460(4) 0.067(2) Uani 0.803(16) 1 d . . P A 1
O8 O 0.4037(2) 0.1198(9) 1.0159(5) 0.0479(14) Uani 0.803(16) 1 d . . P A 1
O7 O 0.4336(2) -0.0973(8) 0.9941(6) 0.0569(18) Uani 0.803(16) 1 d . . P A 1
O8B O 0.4152(9) 0.129(4) 1.016(2) 0.027(3) Uiso 0.197(16) 1 d . . P A 2
N3B N 0.4407(8) -0.031(3) 1.035(2) 0.027(3) Uiso 0.197(16) 1 d . . P A 2
O7B O 0.4367(8) -0.104(3) 0.9683(17) 0.027(3) Uiso 0.197(16) 1 d . . P A 2
O9B O 0.4677(6) -0.0565(17) 1.1292(11) 0.027(3) Uiso 0.197(16) 1 d . . P A 2
O1S1 O 0.42598(18) -0.0816(6) 0.7850(5) 0.0476(19) Uani 0.680(13) 1 d . . P A 1
C1S1 C 0.4412(3) -0.2582(11) 0.8019(7) 0.053(2) Uani 0.680(13) 1 d . . P A 1
H1S1 H 0.4728 -0.2676 0.8664 0.079 Uiso 0.680(13) 1 calc R U P A 1
H1S2 H 0.4422 -0.2982 0.7447 0.079 Uiso 0.680(13) 1 calc R U P A 1
H1S3 H 0.4188 -0.3286 0.8063 0.079 Uiso 0.680(13) 1 calc R U P A 1
Yb1 Yb 0.39086(2) 0.08330(2) 0.84517(2) 0.02975(10) Uani 1 1 d . . . . .
O1 O 0.32077(10) 0.0086(4) 0.8371(2) 0.0395(6) Uani 1 1 d . . . . .
O4 O 0.42857(9) 0.2574(4) 0.7875(2) 0.0419(7) Uani 1 1 d . . . . .
O5 O 0.49262(11) 0.4027(4) 0.8917(3) 0.0561(9) Uani 1 1 d . . . . .
O3 O 0.46449(9) 0.2260(4) 0.9509(2) 0.0423(7) Uani 1 1 d . . . . .
O2 O 0.34646(11) -0.1934(4) 0.7900(3) 0.0558(8) Uani 1 1 d . . . . .
N1 N 0.31622(11) -0.1444(5) 0.8055(2) 0.0365(8) Uani 1 1 d . . . . .
N2 N 0.46332(10) 0.2982(4) 0.8774(3) 0.0381(8) Uani 1 1 d . . . . .
O1S2 O 0.4426(3) -0.1273(12) 0.8524(8) 0.033(3) Uiso 0.320(13) 1 d D . P A 2
C1S2 C 0.4418(8) -0.194(3) 0.7707(15) 0.070(7) Uiso 0.320(13) 1 d D . P A 2
H1S4 H 0.4174 -0.2825 0.7366 0.106 Uiso 0.320(13) 1 calc R U P A 2
H1S5 H 0.4727 -0.2433 0.7960 0.106 Uiso 0.320(13) 1 calc R U P A 2
H1S6 H 0.4346 -0.1020 0.7216 0.106 Uiso 0.320(13) 1 calc R U P A 2

loop_
_atom_site_aniso_label
_atom_site_aniso_U_11
_atom_site_aniso_U_22
_atom_site_aniso_U_33
_atom_site_aniso_U_23
_atom_site_aniso_U_13
_atom_site_aniso_U_12
N4 0.0350(17) 0.043(2) 0.0288(16) -0.0068(14) 0.0217(14) -0.0126(14)
O10 0.0381(15) 0.084(2) 0.0316(15) -0.0172(15) 0.0210(13) -0.0283(15)
O6 0.0406(15) 0.0488(19) 0.0479(16) -0.0001(14) 0.0229(13) -0.0178(14)
C1 0.037(2) 0.036(2) 0.0281(18) -0.0058(16) 0.0231(17) -0.0099(16)
C2 0.0327(19) 0.031(2) 0.0292(18) -0.0031(16) 0.0184(16) -0.0067(16)
C8 0.0229(17) 0.033(2) 0.032(2) -0.0026(15) 0.0148(16) -0.0035(14)
C7 0.038(2) 0.039(2) 0.030(2) 0.0027(16) 0.0175(18) -0.0049(16)
C6 0.0328(18) 0.030(2) 0.0304(18) -0.0050(16) 0.0193(16) -0.0052(16)
C4 0.049(2) 0.054(3) 0.033(2) -0.014(2) 0.0291(19) -0.014(2)
C5 0.040(2) 0.050(2) 0.0276(19) -0.0085(18) 0.0190(17) -0.0109(19)
C3 0.040(2) 0.046(3) 0.038(2) -0.0066(19) 0.0282(18) -0.0095(19)
N5 0.0298(15) 0.0234(16) 0.0302(16) -0.0018(12) 0.0185(14) -0.0033(12)
C11 0.0306(19) 0.032(2) 0.044(2) 0.0021(18) 0.0220(18) 0.0022(16)
C10 0.033(2) 0.037(2) 0.039(2) 0.0086(17) 0.0175(18) 0.0044(16)
O11 0.0342(12) 0.0366(15) 0.0296(13) 0.0010(12) 0.0208(11) -0.0048(11)
N3 0.039(3) 0.032(3) 0.041(3) 0.004(2) 0.018(2) 0.001(2)
O9 0.072(4) 0.060(3) 0.048(3) 0.017(2) 0.022(3) 0.014(2)
O8 0.040(3) 0.050(3) 0.049(2) 0.0177(19) 0.023(3) 0.010(3)
O7 0.066(3) 0.041(3) 0.065(5) 0.007(3) 0.039(3) 0.011(2)
O1S1 0.058(3) 0.032(3) 0.069(4) 0.006(2) 0.045(3) 0.015(2)
C1S1 0.053(4) 0.034(4) 0.074(5) -0.003(4) 0.038(4) 0.011(3)
Yb1 0.02372(13) 0.03087(15) 0.03680(15) -0.00694(8) 0.01859(10) -0.00258(7)
O1 0.0439(15) 0.0374(17) 0.0518(17) -0.0091(14) 0.0360(14) -0.0104(13)
O4 0.0285(13) 0.0573(19) 0.0395(15) -0.0054(14) 0.0192(12) -0.0060(13)
O5 0.0352(16) 0.049(2) 0.077(2) 0.0000(16) 0.0273(16) -0.0130(14)
O3 0.0307(13) 0.0495(18) 0.0398(15) -0.0021(14) 0.0163(12) -0.0058(12)
O2 0.0494(17) 0.0453(19) 0.082(2) -0.0157(17) 0.0435(17) -0.0057(15)
N1 0.0294(16) 0.041(2) 0.0339(17) 0.0007(15) 0.0153(14) -0.0052(16)
N2 0.0253(16) 0.037(2) 0.049(2) -0.0033(16) 0.0201(15) -0.0011(14)

loop_
_atom_type_symbol
_atom_type_description
_atom_type_scat_dispersion_real
_atom_type_scat_dispersion_imag
_atom_type_scat_source
C C 0.0181 0.0091 'International Tables Vol C Tables 4.2.6.8 and 6.1.1.4'
H H 0.0000 0.0000 'International Tables Vol C Tables 4.2.6.8 and 6.1.1.4'
N N 0.0311 0.0180 'International Tables Vol C Tables 4.2.6.8 and 6.1.1.4'
O O 0.0492 0.0322 'International Tables Vol C Tables 4.2.6.8 and 6.1.1.4'
Yb Yb -7.2108 4.4329 'International Tables Vol C Tables 4.2.6.8 and 6.1.1.4'

loop_
_geom_angle_atom_site_label_1
_geom_angle_atom_site_label_2
_geom_angle_atom_site_label_3
_geom_angle
_geom_angle_site_symmetry_1
_geom_angle_site_symmetry_3
O10 N4 C1 120.8(3) . .
O10 N4 C3 118.1(3) . .
C1 N4 C3 121.0(3) . .
N4 O10 Yb1 142.0(2) . .
N4 C1 C2 120.7(3) . .
N4 C1 H1 119.6 . .
C2 C1 H1 119.6 . .
C1 C2 C5 118.7(3) . .
C1 C2 C6 120.2(3) . .
C5 C2 C6 121.1(3) . .
N5 C8 C6 120.5(3) . .
N5 C8 H8 119.7 . .
C6 C8 H8 119.7 . .
C10 C7 C6 119.7(4) . .
C10 C7 H7 120.2 . .
C6 C7 H7 120.2 . .
C8 C6 C7 118.8(3) . .
C8 C6 C2 120.8(3) . .
C7 C6 C2 120.4(3) . .
C3 C4 C5 120.5(4) . .
C3 C4 H4 119.8 . .
C5 C4 H4 119.8 . .
C4 C5 C2 119.1(4) . .
C4 C5 H5 120.5 . .
C2 C5 H5 120.5 . .
N4 C3 C4 119.9(3) . .
N4 C3 H3 120.0 . .
C4 C3 H3 120.0 . .
O11 N5 C11 119.9(3) . .
O11 N5 C8 118.9(3) . .
C11 N5 C8 121.2(3) . .
N5 C11 C10 120.2(3) . .
N5 C11 H11 119.9 . .
C10 C11 H11 119.9 . .
C11 C10 C7 119.6(4) . .
C11 C10 H10 120.2 . .
C7 C10 H10 120.2 . .
N5 O11 Yb1 124.9(2) . 4_546
O9 N3 O8 123.1(6) . .
O9 N3 O7 121.5(5) . .
O8 N3 O7 115.2(5) . .
O9 N3 Yb1 176.3(5) . .
O8 N3 Yb1 60.0(4) . .
O7 N3 Yb1 55.7(3) . .
N3 O8 Yb1 94.5(4) . .
N3 O7 Yb1 98.5(4) . .
N3B O8B Yb1 83.0(15) . .
O7B N3B O9B 130(3) . .
O7B N3B O8B 120(2) . .
O9B N3B O8B 109(2) . .
O7B N3B Yb1 56.6(16) . .
O9B N3B Yb1 168.5(18) . .
O8B N3B Yb1 63.4(13) . .
N3B O7B Yb1 98.0(19) . .
C1S1 O1S1 Yb1 132.3(5) . .
O1S1 C1S1 H1S1 109.5 . .
O1S1 C1S1 H1S2 109.5 . .
H1S1 C1S1 H1S2 109.5 . .
O1S1 C1S1 H1S3 109.5 . .
H1S1 C1S1 H1S3 109.5 . .
H1S2 C1S1 H1S3 109.5 . .
O7B Yb1 O10 143.9(6) . .
O7B Yb1 O11 136.4(6) . 4_556
O10 Yb1 O11 78.93(11) . 4_556
O10 Yb1 O1S1 78.01(17) . .
O11 Yb1 O1S1 143.48(15) 4_556 .
O7B Yb1 O8B 58.9(9) . .
O10 Yb1 O8B 152.7(6) . .
O11 Yb1 O8B 77.7(7) 4_556 .
O7B Yb1 O3 75.7(6) . .
O10 Yb1 O3 125.15(10) . .
O11 Yb1 O3 83.33(10) 4_556 .
O1S1 Yb1 O3 87.24(15) . .
O8B Yb1 O3 65.5(6) . .
O7B Yb1 O1S2 50.6(6) . .
O10 Yb1 O1S2 100.3(3) . .
O11 Yb1 O1S2 158.5(2) 4_556 .
O8B Yb1 O1S2 106.6(7) . .
O3 Yb1 O1S2 79.7(2) . .
O7B Yb1 O4 116.2(5) . .
O10 Yb1 O4 71.90(9) . .
O11 Yb1 O4 77.71(10) 4_556 .
O1S1 Yb1 O4 68.40(15) . .
O8B Yb1 O4 116.1(6) . .
O3 Yb1 O4 53.66(9) . .
O1S2 Yb1 O4 81.7(2) . .
O10 Yb1 O7 150.5(2) . .
O11 Yb1 O7 126.76(19) 4_556 .
O1S1 Yb1 O7 84.7(2) . .
O3 Yb1 O7 77.01(18) . .
O4 Yb1 O7 123.21(17) . .
O7B Yb1 O1 94.2(5) . .
O10 Yb1 O1 84.46(10) . .
O11 Yb1 O1 79.10(10) 4_556 .
O1S1 Yb1 O1 125.94(14) . .
O8B Yb1 O1 77.5(6) . .
O3 Yb1 O1 141.65(9) . .
O1S2 Yb1 O1 122.3(2) . .
O4 Yb1 O1 149.51(10) . .
O7 Yb1 O1 86.69(17) . .
O10 Yb1 O8 146.09(15) . .
O11 Yb1 O8 76.06(16) 4_556 .
O1S1 Yb1 O8 134.5(2) . .
O3 Yb1 O8 74.14(15) . .
O4 Yb1 O8 123.45(16) . .
O7 Yb1 O8 51.1(2) . .
O1 Yb1 O8 68.66(15) . .
O7B Yb1 O2 73.9(6) . .
O10 Yb1 O2 77.29(12) . .
O11 Yb1 O2 126.59(10) 4_556 .
O1S1 Yb1 O2 74.61(13) . .
O8B Yb1 O2 106.0(7) . .
O3 Yb1 O2 147.90(11) . .
O1S2 Yb1 O2 73.2(2) . .
O4 Yb1 O2 135.62(10) . .
O7 Yb1 O2 75.2(2) . .
O1 Yb1 O2 51.64(10) . .
O8 Yb1 O2 99.86(17) . .
N1 O1 Yb1 98.19(19) . .
N2 O4 Yb1 94.8(2) . .
N2 O3 Yb1 95.8(2) . .
N1 O2 Yb1 94.5(2) . .
O6 N1 O2 122.6(4) . .
O6 N1 O1 121.7(3) . .
O2 N1 O1 115.7(3) . .
O6 N1 Yb1 177.6(3) . .
O2 N1 Yb1 59.71(19) . .
O1 N1 Yb1 56.00(16) . .
O5 N2 O4 121.9(4) . .
O5 N2 O3 122.6(4) . .
O4 N2 O3 115.5(3) . .
O5 N2 Yb1 174.5(3) . .
O4 N2 Yb1 58.36(17) . .
O3 N2 Yb1 57.27(17) . .
C1S2 O1S2 Yb1 127.0(13) . .
O1S2 C1S2 H1S4 109.5 . .
O1S2 C1S2 H1S5 109.5 . .
H1S4 C1S2 H1S5 109.5 . .
O1S2 C1S2 H1S6 109.5 . .
H1S4 C1S2 H1S6 109.5 . .
H1S5 C1S2 H1S6 109.5 . .

loop_
_geom_bond_atom_site_label_1
_geom_bond_atom_site_label_2
_geom_bond_distance
_geom_bond_site_symmetry_2
N4 O10 1.314(4) .
N4 C1 1.345(5) .
N4 C3 1.354(5) .
O10 Yb1 2.247(3) .
O6 N1 1.218(4) .
C1 C2 1.379(5) .
C1 H1 0.9500 .
C2 C5 1.395(5) .
C2 C6 1.485(5) .
C8 N5 1.348(5) .
C8 C6 1.377(5) .
C8 H8 0.9500 .
C7 C10 1.377(6) .
C7 C6 1.389(5) .
C7 H7 0.9500 .
C4 C3 1.363(6) .
C4 C5 1.378(6) .
C4 H4 0.9500 .
C5 H5 0.9500 .
C3 H3 0.9500 .
N5 O11 1.332(4) .
N5 C11 1.344(5) .
C11 C10 1.376(6) .
C11 H11 0.9500 .
C10 H10 0.9500 .
O11 Yb1 2.250(3) 4_546
N3 O9 1.230(7) .
N3 O8 1.237(8) .
N3 O7 1.267(7) .
N3 Yb1 2.873(6) .
O8 Yb1 2.497(7) .
O7 Yb1 2.398(6) .
O8B N3B 1.46(4) .
O8B Yb1 2.37(3) .
N3B O7B 1.14(4) .
N3B O9B 1.24(3) .
N3B Yb1 2.63(2) .
O7B Yb1 2.21(2) .
O1S1 C1S1 1.445(9) .
O1S1 Yb1 2.316(4) .
C1S1 H1S1 0.9800 .
C1S1 H1S2 0.9800 .
C1S1 H1S3 0.9800 .
Yb1 O11 2.250(3) 4_556
Yb1 O3 2.371(3) .
Yb1 O1S2 2.381(9) .
Yb1 O4 2.395(3) .
Yb1 O1 2.417(2) .
Yb1 O2 2.499(3) .
O1 N1 1.269(5) .
O4 N2 1.269(4) .
O5 N2 1.214(4) .
O3 N2 1.275(4) .
O2 N1 1.261(4) .
O1S2 C1S2 1.38(2) .
C1S2 H1S4 0.9800 .
C1S2 H1S5 0.9800 .
C1S2 H1S6 0.9800 .

loop_
_geom_torsion_atom_site_label_1
_geom_torsion_atom_site_label_2
_geom_torsion_atom_site_label_3
_geom_torsion_atom_site_label_4
_geom_torsion
_geom_torsion_site_symmetry_4
C1 N4 O10 Yb1 53.8(6) .
C3 N4 O10 Yb1 -129.8(4) .
O10 N4 C1 C2 176.8(4) .
C3 N4 C1 C2 0.5(6) .
N4 C1 C2 C5 -2.7(6) .
N4 C1 C2 C6 179.1(4) .
N5 C8 C6 C7 0.0(5) .
N5 C8 C6 C2 -179.4(3) .
C10 C7 C6 C8 1.3(6) .
C10 C7 C6 C2 -179.3(4) .
C1 C2 C6 C8 -49.0(5) .
C5 C2 C6 C8 132.9(4) .
C1 C2 C6 C7 131.6(4) .
C5 C2 C6 C7 -46.5(6) .
C3 C4 C5 C2 -0.1(7) .
C1 C2 C5 C4 2.5(6) .
C6 C2 C5 C4 -179.3(4) .
O10 N4 C3 C4 -174.4(4) .
C1 N4 C3 C4 2.0(6) .
C5 C4 C3 N4 -2.2(7) .
C6 C8 N5 O11 178.3(3) .
C6 C8 N5 C11 -1.8(5) .
O11 N5 C11 C10 -177.9(3) .
C8 N5 C11 C10 2.2(6) .
N5 C11 C10 C7 -0.9(6) .
C6 C7 C10 C11 -0.9(6) .
C11 N5 O11 Yb1 77.1(4) 4_546
C8 N5 O11 Yb1 -103.0(3) 4_546
O9 N3 O8 Yb1 177.6(5) .
O7 N3 O8 Yb1 -7.7(6) .
O9 N3 O7 Yb1 -177.2(5) .
O8 N3 O7 Yb1 8.1(6) .
Yb1 O8B N3B O7B -3(2) .
Yb1 O8B N3B O9B 170.4(16) .
O9B N3B O7B Yb1 -169(2) .
O8B N3B O7B Yb1 4(2) .
Yb1 O2 N1 O6 179.3(3) .
Yb1 O2 N1 O1 1.2(3) .
Yb1 O1 N1 O6 -179.4(3) .
Yb1 O1 N1 O2 -1.2(3) .
Yb1 O4 N2 O5 -173.5(3) .
Yb1 O4 N2 O3 4.5(3) .
Yb1 O3 N2 O5 173.5(3) .
Yb1 O3 N2 O4 -4.6(3) .
